data_1505604
loop_
_publ_author_name
'Wang, Huan-Huan'
'Gan, Quan'
'Wang, Xiao-Jun'
'Xue, Lin'
'Liu, Sheng-Hua'
'Jiang, Hua'

_publ_section_title
;
 A water-soluble, small molecular fluorescent sensor with femtomolar
 sensitivity for zinc ion.
;
_journal_issue 24
_journal_name_full 'Organic letters'
_journal_page_first 4995
_journal_page_last 4998
_journal_paper_doi 10.1021/ol702192m
_journal_volume 9
_journal_year 2007
_chemical_formula_sum 'C26 H26 N4 O3'
_chemical_formula_weight 442.51
_chemical_name_systematic
;

 ?

;
_space_group_IT_number 2
_symmetry_cell_setting triclinic
_symmetry_space_group_name_Hall '-P 1'
_symmetry_space_group_name_H-M 'P -1'
_atom_sites_solution_hydrogens geom
_atom_sites_solution_primary direct
_atom_sites_solution_secondary difmap
_audit_creation_method SHELXL-97
_cell_angle_alpha 111.203(4)
_cell_angle_beta 93.678(4)
_cell_angle_gamma 93.657(4)
_cell_formula_units_Z 2
_cell_length_a 8.7696(5)
_cell_length_b 11.2545(6)
_cell_length_c 12.6605(7)
_cell_measurement_reflns_used 2288
_cell_measurement_temperature 273(2)
_cell_measurement_theta_max 21.50
_cell_measurement_theta_min 2.78
_cell_volume 1157.48(12)
_computing_cell_refinement 'Bruker SMART'
_computing_data_collection 'Bruker SMART'
_computing_data_reduction 'Bruker SAINT'
_computing_molecular_graphics 'Bruker SHELXTL'
_computing_publication_material 'Bruker SHELXTL'
_computing_structure_refinement 'SHELXL-97 (Sheldrick, 1997)'
_computing_structure_solution 'SHELXS-97 (Sheldrick, 1990)'
_diffrn_ambient_temperature 273(2)
_diffrn_measured_fraction_theta_full 0.977
_diffrn_measured_fraction_theta_max 0.977
_diffrn_measurement_device_type 'CCD area detector'
_diffrn_measurement_method 'phi and omega scans'
_diffrn_radiation_monochromator graphite
_diffrn_radiation_source 'fine-focus sealed tube'
_diffrn_radiation_type MoK\a
_diffrn_radiation_wavelength 0.71073
_diffrn_reflns_av_R_equivalents 0.0348
_diffrn_reflns_av_sigmaI/netI 0.0375
_diffrn_reflns_limit_h_max 11
_diffrn_reflns_limit_h_min -11
_diffrn_reflns_limit_k_max 15
_diffrn_reflns_limit_k_min -14
_diffrn_reflns_limit_l_max 16
_diffrn_reflns_limit_l_min -16
_diffrn_reflns_number 16755
_diffrn_reflns_theta_full 28.34
_diffrn_reflns_theta_max 28.34
_diffrn_reflns_theta_min 1.73
_exptl_absorpt_coefficient_mu 0.085
_exptl_absorpt_correction_T_max 0.981
_exptl_absorpt_correction_T_min 0.978
_exptl_absorpt_correction_type multi-scan
_exptl_absorpt_process_details '(SADABS; Bruker, 2000)'
_exptl_crystal_colour colourless
_exptl_crystal_density_diffrn 1.270
_exptl_crystal_density_meas 1.270
_exptl_crystal_density_method 'not measured'
_exptl_crystal_description block
_exptl_crystal_F_000 468.0
_exptl_crystal_size_max 0.26
_exptl_crystal_size_mid 0.24
_exptl_crystal_size_min 0.22
_refine_diff_density_max 0.239
_refine_diff_density_min -0.266
_refine_diff_density_rms 0.034
_refine_ls_extinction_method none
_refine_ls_goodness_of_fit_ref 1.042
_refine_ls_hydrogen_treatment constr
_refine_ls_matrix_type full
_refine_ls_number_parameters 299
_refine_ls_number_reflns 5635
_refine_ls_number_restraints 0
_refine_ls_restrained_S_all 1.042
_refine_ls_R_factor_all 0.1119
_refine_ls_R_factor_gt 0.0559
_refine_ls_shift/su_max 0.000
_refine_ls_shift/su_mean 0.000
_refine_ls_structure_factor_coef Fsqd
_refine_ls_weighting_details 'calc w=1/[\s^2^(Fo^2^)+(0.0213P)^2^+0.4000P] where P=(Fo^2^+2Fc^2^)/3'
_refine_ls_weighting_scheme calc
_refine_ls_wR_factor_gt 0.1022
_refine_ls_wR_factor_ref 0.1191
_reflns_number_gt 2936
_reflns_number_total 5635
_reflns_threshold_expression >2sigma(I)
_cod_data_source_file ol702192m-file004.cif
_cod_data_source_block 070529a_0m
_cod_depositor_comments
;
The following automatic conversions were performed:

'_symmetry_cell_setting' value 'Triclinic' changed to 'triclinic'
according to /home/saulius/struct/CIF-dictionaries/cif_core.dic
dictionary named 'cif_core.dic' version 2.4.1 from 2010-06-29.

Automatic conversion script
Id: cif_fix_values 1715 2011-07-08 13:25:40Z adriana 
;
_cod_original_cell_volume 1157.48(11)
_cod_original_sg_symbol_H-M P-1
_cod_database_code 1505604

loop_
_symmetry_equiv_pos_as_xyz
'x, y, z'
'-x, -y, -z'

loop_
_atom_site_label
_atom_site_type_symbol
_atom_site_fract_x
_atom_site_fract_y
_atom_site_fract_z
_atom_site_U_iso_or_equiv
_atom_site_adp_type
_atom_site_occupancy
_atom_site_symmetry_multiplicity
_atom_site_calc_flag
_atom_site_refinement_flags
C18 C 0.3077(2) 0.5502(2) -0.39987(17) 0.0567(5) Uani 1 1 d .
C7 C -0.0436(3) 0.6941(2) 0.27430(18) 0.0661(6) Uani 1 1 d .
H7 H -0.1176 0.7268 0.3238 0.079 Uiso 1 1 calc R
C13 C 0.5292(2) 0.87968(19) -0.13420(17) 0.0555(5) Uani 1 1 d .
N3 N 0.5641(2) 0.97406(17) -0.17070(16) 0.0721(5) Uani 1 1 d .
C11 C 0.3160(2) 0.6892(2) -0.32569(17) 0.0624(5) Uani 1 1 d .
H11A H 0.4085 0.7331 -0.3373 0.075 Uiso 1 1 calc R
H11B H 0.2288 0.7267 -0.3478 0.075 Uiso 1 1 calc R
C6 C 0.0687(3) 0.6247(2) 0.3032(2) 0.0714(6) Uani 1 1 d .
H6 H 0.0685 0.6122 0.3719 0.086 Uiso 1 1 calc R
C12 C 0.3615(2) 0.84261(19) -0.13352(19) 0.0643(6) Uani 1 1 d .
H12A H 0.3393 0.8568 -0.0561 0.077 Uiso 1 1 calc R
H12B H 0.3011 0.8970 -0.1605 0.077 Uiso 1 1 calc R
C14 C 0.6395(3) 0.8202(2) -0.09519(19) 0.0680(6) Uani 1 1 d .
H14 H 0.6108 0.7546 -0.0701 0.082 Uiso 1 1 calc R
N4 N 0.2046(2) 0.5118(2) -0.48932(18) 0.0846(6) Uani 1 1 d .
C17 C 0.7147(3) 1.0084(3) -0.1680(2) 0.0869(8) Uani 1 1 d .
H17 H 0.7416 1.0742 -0.1933 0.104 Uiso 1 1 calc R
C15 C 0.7923(3) 0.8577(3) -0.0932(2) 0.0829(7) Uani 1 1 d .
H15 H 0.8681 0.8185 -0.0667 0.099 Uiso 1 1 calc R
C19 C 0.4032(3) 0.4694(2) -0.3768(2) 0.0786(7) Uani 1 1 d .
H19 H 0.4754 0.4999 -0.3138 0.094 Uiso 1 1 calc R
C16 C 0.8297(3) 0.9540(3) -0.1311(2) 0.0874(8) Uani 1 1 d .
H16 H 0.9318 0.9816 -0.1316 0.105 Uiso 1 1 calc R
C20 C 0.3915(4) 0.3428(3) -0.4477(3) 0.1041(10) Uani 1 1 d .
H20 H 0.4550 0.2862 -0.4334 0.125 Uiso 1 1 calc R
C21 C 0.2841(4) 0.3021(3) -0.5398(3) 0.1062(10) Uani 1 1 d .
H21 H 0.2722 0.2171 -0.5894 0.127 Uiso 1 1 calc R
C22 C 0.1963(4) 0.3885(3) -0.5567(3) 0.1103(10) Uani 1 1 d .
H22 H 0.1246 0.3603 -0.6200 0.132 Uiso 1 1 calc R
N2 N 0.31654(17) 0.70833(15) -0.20521(13) 0.0546(4) Uani 1 1 d .
C9 C 0.0694(2) 0.66595(18) 0.09819(17) 0.0510(5) Uani 1 1 d .
C1 C 0.1725(2) 0.64446(18) -0.06998(17) 0.0538(5) Uani 1 1 d .
C8 C -0.0448(2) 0.71398(19) 0.17394(17) 0.0572(5) Uani 1 1 d .
C4 C 0.1803(2) 0.59552(19) 0.12835(19) 0.0590(5) Uani 1 1 d .
C5 C 0.1773(3) 0.5757(2) 0.2321(2) 0.0710(6) Uani 1 1 d .
H5 H 0.2501 0.5288 0.2518 0.085 Uiso 1 1 calc R
C2 C 0.2864(2) 0.5725(2) -0.0465(2) 0.0729(6) Uani 1 1 d .
H2 H 0.3590 0.5416 -0.0977 0.087 Uiso 1 1 calc R
C3 C 0.2899(3) 0.5482(2) 0.0507(2) 0.0760(7) Uani 1 1 d .
H3 H 0.3647 0.5003 0.0662 0.091 Uiso 1 1 calc R
N1 N 0.06654(17) 0.68961(14) -0.00075(13) 0.0504(4) Uani 1 1 d .
O1 O -0.15120(17) 0.77779(15) 0.13702(12) 0.0717(4) Uani 1 1 d .
C23 C -0.2643(3) 0.8311(2) 0.2112(2) 0.0755(7) Uani 1 1 d .
H23A H -0.3093 0.7669 0.2373 0.091 Uiso 1 1 calc R
H23B H -0.3453 0.8561 0.1699 0.091 Uiso 1 1 calc R
C10 C 0.1659(2) 0.6676(2) -0.18012(17) 0.0589(5) Uani 1 1 d .
H10A H 0.1244 0.5896 -0.2418 0.071 Uiso 1 1 calc R
H10B H 0.0970 0.7329 -0.1760 0.071 Uiso 1 1 calc R
O3 O -0.2852(2) 0.96529(18) 0.39727(15) 0.1004(6) Uani 1 1 d .
O2 O -0.0827(3) 1.01128(19) 0.31676(18) 0.1146(7) Uani 1 1 d .
C24 C -0.1966(3) 0.9469(3) 0.3131(2) 0.0779(7) Uani 1 1 d .
C25 C -0.2355(5) 1.0784(3) 0.4992(3) 0.1402(14) Uani 1 1 d .
H25A H -0.1268 1.0794 0.5196 0.168 Uiso 1 1 calc R
H25B H -0.2515 1.1552 0.4836 0.168 Uiso 1 1 calc R
C26 C -0.3130(6) 1.0777(4) 0.5847(4) 0.203(2) Uani 1 1 d .
H26A H -0.4210 1.0692 0.5622 0.304 Uiso 1 1 calc R
H26B H -0.2866 1.1564 0.6484 0.304 Uiso 1 1 calc R
H26C H -0.2880 1.0070 0.6058 0.304 Uiso 1 1 calc R

loop_
_atom_site_aniso_label
_atom_site_aniso_U_11
_atom_site_aniso_U_22
_atom_site_aniso_U_33
_atom_site_aniso_U_23
_atom_site_aniso_U_13
_atom_site_aniso_U_12
C18 0.0545(12) 0.0686(14) 0.0483(12) 0.0217(11) 0.0130(10) 0.0046(10)
C7 0.0734(15) 0.0698(14) 0.0601(14) 0.0296(12) 0.0123(11) 0.0027(12)
C13 0.0598(12) 0.0505(11) 0.0506(12) 0.0121(9) 0.0088(10) 0.0003(9)
N3 0.0787(13) 0.0636(12) 0.0735(13) 0.0279(10) 0.0004(10) -0.0079(10)
C11 0.0638(13) 0.0670(14) 0.0585(14) 0.0247(11) 0.0127(10) 0.0029(10)
C6 0.0818(16) 0.0733(15) 0.0644(15) 0.0361(13) -0.0038(13) -0.0090(13)
C12 0.0585(13) 0.0584(13) 0.0686(14) 0.0131(11) 0.0138(11) 0.0049(10)
C14 0.0682(15) 0.0700(14) 0.0707(15) 0.0301(12) 0.0133(12) 0.0099(12)
N4 0.0897(15) 0.0846(15) 0.0667(14) 0.0161(12) -0.0104(11) 0.0040(12)
C17 0.098(2) 0.0837(18) 0.0746(18) 0.0305(14) 0.0045(15) -0.0282(16)
C15 0.0625(15) 0.106(2) 0.0773(17) 0.0279(15) 0.0102(13) 0.0161(14)
C19 0.0842(17) 0.0858(18) 0.0638(15) 0.0208(14) 0.0118(12) 0.0290(14)
C16 0.0623(16) 0.114(2) 0.0707(17) 0.0187(16) 0.0127(13) -0.0143(15)
C20 0.140(3) 0.094(2) 0.092(2) 0.0364(19) 0.048(2) 0.053(2)
C21 0.159(3) 0.0664(18) 0.077(2) 0.0046(16) 0.038(2) 0.003(2)
C22 0.123(3) 0.100(2) 0.081(2) 0.0074(19) -0.0139(18) -0.008(2)
N2 0.0505(9) 0.0571(10) 0.0507(10) 0.0133(8) 0.0118(7) -0.0021(7)
C9 0.0491(11) 0.0488(11) 0.0555(12) 0.0212(9) 0.0030(9) -0.0028(9)
C1 0.0449(11) 0.0560(12) 0.0590(13) 0.0197(10) 0.0072(9) -0.0004(9)
C8 0.0599(12) 0.0587(12) 0.0568(13) 0.0250(10) 0.0097(10) 0.0054(10)
C4 0.0532(12) 0.0590(13) 0.0685(14) 0.0296(11) -0.0002(10) -0.0007(10)
C5 0.0668(14) 0.0740(15) 0.0808(17) 0.0419(13) -0.0073(13) 0.0012(12)
C2 0.0563(13) 0.0845(16) 0.0853(18) 0.0355(14) 0.0210(12) 0.0190(12)
C3 0.0558(13) 0.0856(17) 0.0988(19) 0.0461(15) 0.0083(13) 0.0200(12)
N1 0.0462(9) 0.0518(9) 0.0539(10) 0.0200(8) 0.0085(7) 0.0014(7)
O1 0.0736(10) 0.0911(11) 0.0654(10) 0.0391(9) 0.0271(8) 0.0330(9)
C23 0.0698(15) 0.0921(18) 0.0727(16) 0.0336(14) 0.0274(13) 0.0247(13)
C10 0.0484(11) 0.0685(14) 0.0573(13) 0.0199(11) 0.0105(9) 0.0015(10)
O3 0.1076(14) 0.1069(14) 0.0781(12) 0.0187(11) 0.0387(11) 0.0098(11)
O2 0.1148(16) 0.0988(15) 0.1231(17) 0.0289(12) 0.0478(13) -0.0075(12)
C24 0.0817(18) 0.0827(18) 0.0786(18) 0.0336(15) 0.0324(14) 0.0256(14)
C25 0.184(4) 0.120(3) 0.089(2) 0.002(2) 0.058(2) -0.004(3)
C26 0.301(7) 0.162(4) 0.120(3) 0.031(3) 0.038(4) -0.058(4)

loop_
_atom_type_symbol
_atom_type_description
_atom_type_scat_dispersion_real
_atom_type_scat_dispersion_imag
_atom_type_scat_source
C C 0.0033 0.0016 'International Tables Vol C Tables 4.2.6.8 and 6.1.1.4'
H H 0.0000 0.0000 'International Tables Vol C Tables 4.2.6.8 and 6.1.1.4'
N N 0.0061 0.0033 'International Tables Vol C Tables 4.2.6.8 and 6.1.1.4'
O O 0.0106 0.0060 'International Tables Vol C Tables 4.2.6.8 and 6.1.1.4'

loop_
_geom_angle_atom_site_label_1
_geom_angle_atom_site_label_2
_geom_angle_atom_site_label_3
_geom_angle
N4 C18 C19 122.5(2)
N4 C18 C11 115.9(2)
C19 C18 C11 121.6(2)
C8 C7 C6 120.5(2)
C8 C7 H7 119.8
C6 C7 H7 119.8
N3 C13 C14 122.4(2)
N3 C13 C12 116.9(2)
C14 C13 C12 120.63(19)
C13 N3 C17 116.3(2)
N2 C11 C18 112.12(17)
N2 C11 H11A 109.2
C18 C11 H11A 109.2
N2 C11 H11B 109.2
C18 C11 H11B 109.2
H11A C11 H11B 107.9
C5 C6 C7 120.8(2)
C5 C6 H6 119.6
C7 C6 H6 119.6
N2 C12 C13 112.20(16)
N2 C12 H12A 109.2
C13 C12 H12A 109.2
N2 C12 H12B 109.2
C13 C12 H12B 109.2
H12A C12 H12B 107.9
C13 C14 C15 120.0(2)
C13 C14 H14 120.0
C15 C14 H14 120.0
C18 N4 C22 116.7(2)
N3 C17 C16 124.6(2)
N3 C17 H17 117.7
C16 C17 H17 117.7
C16 C15 C14 118.2(2)
C16 C15 H15 120.9
C14 C15 H15 120.9
C18 C19 C20 119.4(3)
C18 C19 H19 120.3
C20 C19 H19 120.3
C17 C16 C15 118.5(2)
C17 C16 H16 120.8
C15 C16 H16 120.8
C21 C20 C19 118.4(3)
C21 C20 H20 120.8
C19 C20 H20 120.8
C22 C21 C20 118.2(3)
C22 C21 H21 120.9
C20 C21 H21 120.9
N4 C22 C21 124.8(3)
N4 C22 H22 117.6
C21 C22 H22 117.6
C11 N2 C10 110.70(15)
C11 N2 C12 110.86(16)
C10 N2 C12 110.21(15)
N1 C9 C4 122.86(18)
N1 C9 C8 118.77(17)
C4 C9 C8 118.37(18)
N1 C1 C2 122.51(19)
N1 C1 C10 117.81(18)
C2 C1 C10 119.65(18)
C7 C8 O1 124.82(19)
C7 C8 C9 120.3(2)
O1 C8 C9 114.90(17)
C3 C4 C9 116.71(19)
C3 C4 C5 123.4(2)
C9 C4 C5 119.9(2)
C6 C5 C4 120.2(2)
C6 C5 H5 119.9
C4 C5 H5 119.9
C3 C2 C1 119.8(2)
C3 C2 H2 120.1
C1 C2 H2 120.1
C2 C3 C4 120.0(2)
C2 C3 H3 120.0
C4 C3 H3 120.0
C1 N1 C9 118.12(17)
C8 O1 C23 117.02(16)
O1 C23 C24 111.43(19)
O1 C23 H23A 109.3
C24 C23 H23A 109.3
O1 C23 H23B 109.3
C24 C23 H23B 109.3
H23A C23 H23B 108.0
N2 C10 C1 112.52(16)
N2 C10 H10A 109.1
C1 C10 H10A 109.1
N2 C10 H10B 109.1
C1 C10 H10B 109.1
H10A C10 H10B 107.8
C24 O3 C25 114.5(2)
O2 C24 O3 125.2(3)
O2 C24 C23 125.5(2)
O3 C24 C23 109.3(2)
C26 C25 O3 110.6(3)
C26 C25 H25A 109.5
O3 C25 H25A 109.5
C26 C25 H25B 109.5
O3 C25 H25B 109.5
H25A C25 H25B 108.1
C25 C26 H26A 109.5
C25 C26 H26B 109.5
H26A C26 H26B 109.5
C25 C26 H26C 109.5
H26A C26 H26C 109.5
H26B C26 H26C 109.5

loop_
_geom_bond_atom_site_label_1
_geom_bond_atom_site_label_2
_geom_bond_distance
C18 N4 1.324(3)
C18 C19 1.368(3)
C18 C11 1.499(3)
C7 C8 1.367(3)
C7 C6 1.404(3)
C7 H7 0.9300
C13 N3 1.329(2)
C13 C14 1.374(3)
C13 C12 1.504(3)
N3 C17 1.347(3)
C11 N2 1.461(2)
C11 H11A 0.9700
C11 H11B 0.9700
C6 C5 1.357(3)
C6 H6 0.9300
C12 N2 1.466(2)
C12 H12A 0.9700
C12 H12B 0.9700
C14 C15 1.375(3)
C14 H14 0.9300
N4 C22 1.334(4)
C17 C16 1.356(4)
C17 H17 0.9300
C15 C16 1.365(4)
C15 H15 0.9300
C19 C20 1.375(4)
C19 H19 0.9300
C16 H16 0.9300
C20 C21 1.370(4)
C20 H20 0.9300
C21 C22 1.345(4)
C21 H21 0.9300
C22 H22 0.9300
N2 C10 1.462(2)
C9 N1 1.371(2)
C9 C4 1.410(3)
C9 C8 1.426(3)
C1 N1 1.316(2)
C1 C2 1.408(3)
C1 C10 1.507(3)
C8 O1 1.370(2)
C4 C3 1.408(3)
C4 C5 1.412(3)
C5 H5 0.9300
C2 C3 1.353(3)
C2 H2 0.9300
C3 H3 0.9300
O1 C23 1.419(2)
C23 C24 1.517(3)
C23 H23A 0.9700
C23 H23B 0.9700
C10 H10A 0.9700
C10 H10B 0.9700
O3 C24 1.323(3)
O3 C25 1.465(3)
O2 C24 1.184(3)
C25 C26 1.316(4)
C25 H25A 0.9700
C25 H25B 0.9700
C26 H26A 0.9600
C26 H26B 0.9600
C26 H26C 0.9600

loop_
_cod_related_entry_id
_cod_related_entry_code
_cod_related_entry_database
1 30651651 ChemSpider
